data_4338500
loop_
_publ_author_name
'Herchel, Radovan'
'V\'ahovsk\'a, Lucia'
'Poto\<c\<n\'ak, Ivan'
'Tr\'avn\'i\<cek, Zden\<ek'

_publ_section_title
;
 Slow Magnetic Relaxation in Octahedral Cobalt(II) Field-Induced
 Single-Ion Magnet with Positive Axial and Large Rhombic Anisotropy.
;
_journal_issue 12
_journal_name_full 'Inorganic chemistry'
_journal_page_first 5896
_journal_page_last 5898
_journal_paper_doi 10.1021/ic500916u
_journal_volume 53
_journal_year 2014
_chemical_formula_moiety 'C32 H20 Co N18'
_chemical_formula_sum 'C32 H20 Co N18'
_chemical_formula_weight 715.59
_chemical_name_systematic
;
 ?
;
_space_group_crystal_system triclinic
_space_group_IT_number 2
_space_group_name_Hall '-P 1'
_space_group_name_H-M_alt 'P -1'
_symmetry_space_group_name_Hall '-P 1'
_symmetry_space_group_name_H-M 'P -1'
_atom_sites_solution_hydrogens mixed
_atom_sites_solution_primary direct
_atom_sites_solution_secondary difmap
_audit_creation_method SHELXL-2013
_cell_angle_alpha 68.181(3)
_cell_angle_beta 87.493(2)
_cell_angle_gamma 87.470(2)
_cell_formula_units_Z 1
_cell_length_a 9.2021(2)
_cell_length_b 9.3522(3)
_cell_length_c 9.9504(3)
_cell_measurement_reflns_used 4987
_cell_measurement_temperature 173(2)
_cell_measurement_theta_max 29.1720
_cell_measurement_theta_min 3.1700
_cell_volume 793.87(4)
_computing_molecular_graphics 'DIAMOND (Brandenburg, 2001)'
_computing_publication_material 'SHELXL-2013 (Sheldrick, 2008)'
_computing_structure_refinement 'SHELXL-2013 (Sheldrick, 2008)'
_computing_structure_solution 'SHELXS-97 (Sheldrick, 2008)'
_diffrn_ambient_temperature 173(2)
_diffrn_detector_area_resol_mean 8.3438
_diffrn_measured_fraction_theta_full 0.999
_diffrn_measured_fraction_theta_max 0.998
_diffrn_measurement_device_type 'Xcalibur, Sapphire2, large Be window'
_diffrn_measurement_method '\w scans'
_diffrn_radiation_type MoK\a
_diffrn_radiation_wavelength 0.71073
_diffrn_reflns_av_R_equivalents 0.0311
_diffrn_reflns_av_unetI/netI 0.0398
_diffrn_reflns_Laue_measured_fraction_full 0.999
_diffrn_reflns_Laue_measured_fraction_max 0.998
_diffrn_reflns_limit_h_max 11
_diffrn_reflns_limit_h_min -11
_diffrn_reflns_limit_k_max 11
_diffrn_reflns_limit_k_min -11
_diffrn_reflns_limit_l_max 12
_diffrn_reflns_limit_l_min -12
_diffrn_reflns_number 9892
_diffrn_reflns_point_group_measured_fraction_full 0.999
_diffrn_reflns_point_group_measured_fraction_max 0.998
_diffrn_reflns_theta_full 25.242
_diffrn_reflns_theta_max 26.496
_diffrn_reflns_theta_min 3.081
_diffrn_source 'Enhance (Mo) X-ray Source'
_exptl_absorpt_coefficient_mu 0.597
_exptl_absorpt_correction_T_max 1.00000
_exptl_absorpt_correction_T_min 0.93929
_exptl_absorpt_correction_type multi-scan
_exptl_absorpt_process_details
;
CrysAlisPro, Agilent Technologies,
Version 1.171.36.28 (release 01-02-2013 CrysAlis171 .NET)
(compiled Feb  1 2013,16:14:44)
Empirical absorption correction using spherical harmonics,
 implemented in SCALE3 ABSPACK scaling algorithm.
;
_exptl_crystal_colour orange
_exptl_crystal_density_diffrn 1.497
_exptl_crystal_description prism
_exptl_crystal_F_000 365
_exptl_crystal_size_max 0.380
_exptl_crystal_size_mid 0.110
_exptl_crystal_size_min 0.080
_refine_diff_density_max 0.339
_refine_diff_density_min -0.316
_refine_diff_density_rms 0.056
_refine_ls_extinction_method none
_refine_ls_goodness_of_fit_ref 1.088
_refine_ls_hydrogen_treatment mixed
_refine_ls_matrix_type full
_refine_ls_number_parameters 238
_refine_ls_number_reflns 3292
_refine_ls_number_restraints 0
_refine_ls_restrained_S_all 1.088
_refine_ls_R_factor_all 0.0485
_refine_ls_R_factor_gt 0.0364
_refine_ls_shift/su_max 0.000
_refine_ls_shift/su_mean 0.000
_refine_ls_structure_factor_coef Fsqd
_refine_ls_weighting_details 'w=1/[\s^2^(Fo^2^)+(0.0352P)^2^+0.3218P] where P=(Fo^2^+2Fc^2^)/3'
_refine_ls_weighting_scheme calc
_refine_ls_wR_factor_gt 0.0820
_refine_ls_wR_factor_ref 0.0879
_reflns_Friedel_coverage 0.000
_reflns_number_gt 2799
_reflns_number_total 3292
_reflns_threshold_expression 'I > 2\s(I)'
_cod_data_source_file ic500916u_si_003.cif
_cod_data_source_block shelx
_cod_depositor_comments 'Adding full bibliography for 4338500.cif.'
_cod_database_code 4338500
_shelx_space_group_comment
;
The symmetry employed for this shelxl refinement is uniquely defined
by the following loop, which should always be used as a source of
symmetry information in preference to the above space-group names.
They are only intended as comments.
;
_shelx_estimated_absorpt_t_min 0.805
_shelx_estimated_absorpt_t_max 0.954
_shelxl_version_number 2013-4

loop_
_space_group_symop_operation_xyz
'x, y, z'
'-x, -y, -z'

loop_
_atom_site_label
_atom_site_type_symbol
_atom_site_fract_x
_atom_site_fract_y
_atom_site_fract_z
_atom_site_U_iso_or_equiv
_atom_site_adp_type
_atom_site_occupancy
_atom_site_site_symmetry_order
_atom_site_calc_flag
_atom_site_refinement_flags_posn
_atom_site_refinement_flags_adp
_atom_site_refinement_flags_occupancy
Co1 Co 0.5000 0.0000 0.5000 0.01831(12) Uani 1 2 d S . P
N1 N 0.43913(18) 0.0405(2) 0.28423(19) 0.0257(4) Uani 1 1 d . . .
N2 N 0.1779(2) -0.0253(2) -0.0525(2) 0.0420(5) Uani 1 1 d . . .
N3 N 0.4642(2) 0.3691(3) -0.1696(2) 0.0587(7) Uani 1 1 d . . .
N10 N 0.62953(16) -0.19414(18) 0.50098(17) 0.0193(4) Uani 1 1 d . . .
N5 N 0.70183(16) 0.09727(18) 0.41321(17) 0.0201(4) Uani 1 1 d . . .
N6 N 0.75930(17) 0.24186(19) 0.35959(18) 0.0218(4) Uani 1 1 d . . .
N7 N 0.91770(16) 0.07456(18) 0.32410(17) 0.0191(3) Uani 1 1 d . . .
N8 N 1.04075(19) 0.0064(2) 0.2779(2) 0.0254(4) Uani 1 1 d . . .
H8A H 1.018(3) 0.005(3) 0.192(3) 0.038 Uiso 1 1 d . U .
H8B H 1.113(3) 0.069(3) 0.268(3) 0.038 Uiso 1 1 d . U .
N20 N 1.12843(17) 0.31490(19) 0.21848(18) 0.0218(4) Uani 1 1 d . . .
C1 C 0.4050(2) 0.0775(2) 0.1657(2) 0.0214(4) Uani 1 1 d . . .
C2 C 0.2613(2) 0.0407(2) -0.0178(2) 0.0272(5) Uani 1 1 d . . .
C3 C 0.4200(2) 0.2590(3) -0.0830(2) 0.0322(5) Uani 1 1 d . . .
C11 C 0.5870(2) -0.3399(2) 0.5545(2) 0.0225(4) Uani 1 1 d . . .
H11 H 0.4929 -0.3610 0.5992 0.027 Uiso 1 1 calc R U .
C12 C 0.6744(2) -0.4614(2) 0.5474(2) 0.0243(4) Uani 1 1 d . . .
H12 H 0.6414 -0.5640 0.5880 0.029 Uiso 1 1 calc R U .
C13 C 0.8096(2) -0.4310(2) 0.4808(2) 0.0252(5) Uani 1 1 d . . .
H13 H 0.8705 -0.5123 0.4727 0.030 Uiso 1 1 calc R U .
C14 C 0.8569(2) -0.2804(2) 0.4253(2) 0.0235(4) Uani 1 1 d . . .
H14 H 0.9502 -0.2570 0.3792 0.028 Uiso 1 1 calc R U .
C15 C 0.7648(2) -0.1656(2) 0.4389(2) 0.0190(4) Uani 1 1 d . . .
C5 C 0.79744(19) -0.0019(2) 0.3918(2) 0.0189(4) Uani 1 1 d . . .
C6 C 0.8892(2) 0.2260(2) 0.3038(2) 0.0196(4) Uani 1 1 d . . .
C25 C 0.9877(2) 0.3537(2) 0.2327(2) 0.0198(4) Uani 1 1 d . . .
C24 C 0.9331(2) 0.5045(2) 0.1835(2) 0.0234(4) Uani 1 1 d . . .
H24 H 0.8325 0.5266 0.1940 0.028 Uiso 1 1 calc R U .
C23 C 1.0295(2) 0.6216(2) 0.1188(2) 0.0268(5) Uani 1 1 d . . .
H23 H 0.9964 0.7263 0.0853 0.032 Uiso 1 1 calc R U .
C22 C 1.1744(2) 0.5844(2) 0.1036(2) 0.0281(5) Uani 1 1 d . . .
H22 H 1.2426 0.6630 0.0594 0.034 Uiso 1 1 calc R U .
C21 C 1.2187(2) 0.4312(2) 0.1537(2) 0.0248(5) Uani 1 1 d . . .
H21 H 1.3185 0.4067 0.1416 0.030 Uiso 1 1 calc R U .
C4 C 0.3623(2) 0.1252(2) 0.0226(2) 0.0229(4) Uani 1 1 d . . .

loop_
_atom_site_aniso_label
_atom_site_aniso_U_11
_atom_site_aniso_U_22
_atom_site_aniso_U_33
_atom_site_aniso_U_23
_atom_site_aniso_U_13
_atom_site_aniso_U_12
Co1 0.0151(2) 0.0202(2) 0.0173(2) -0.00440(16) 0.00178(14) -0.00168(14)
N1 0.0248(9) 0.0277(10) 0.0225(10) -0.0067(8) 0.0001(8) -0.0028(7)
N2 0.0483(13) 0.0431(13) 0.0335(11) -0.0108(10) -0.0069(10) -0.0157(10)
N3 0.0478(14) 0.0588(16) 0.0446(14) 0.0120(12) -0.0001(11) -0.0227(12)
N10 0.0164(8) 0.0217(9) 0.0175(8) -0.0045(7) 0.0005(6) -0.0027(6)
N5 0.0174(8) 0.0202(9) 0.0219(9) -0.0067(7) 0.0019(7) -0.0031(6)
N6 0.0202(8) 0.0201(9) 0.0229(9) -0.0054(7) 0.0034(7) -0.0048(7)
N7 0.0151(8) 0.0213(9) 0.0202(8) -0.0071(7) 0.0022(7) -0.0019(6)
N8 0.0165(8) 0.0280(10) 0.0326(10) -0.0131(8) 0.0077(8) -0.0027(7)
N20 0.0186(8) 0.0256(9) 0.0207(8) -0.0079(7) 0.0006(7) -0.0045(7)
C1 0.0167(9) 0.0207(10) 0.0255(11) -0.0073(9) 0.0037(8) -0.0008(8)
C2 0.0303(11) 0.0278(12) 0.0196(10) -0.0042(9) 0.0006(9) -0.0008(9)
C3 0.0261(11) 0.0375(13) 0.0258(12) -0.0029(10) -0.0025(9) -0.0044(10)
C11 0.0206(10) 0.0231(11) 0.0213(10) -0.0051(8) 0.0006(8) -0.0054(8)
C12 0.0283(11) 0.0202(10) 0.0226(10) -0.0055(8) -0.0022(9) -0.0034(8)
C13 0.0275(11) 0.0217(11) 0.0257(11) -0.0085(9) 0.0005(9) 0.0022(8)
C14 0.0202(10) 0.0254(11) 0.0232(10) -0.0075(9) 0.0030(8) -0.0014(8)
C15 0.0185(9) 0.0211(10) 0.0154(9) -0.0044(8) -0.0006(8) -0.0018(8)
C5 0.0152(9) 0.0229(10) 0.0168(9) -0.0052(8) 0.0019(7) -0.0026(7)
C6 0.0181(9) 0.0207(10) 0.0178(10) -0.0046(8) -0.0004(8) -0.0011(8)
C25 0.0204(10) 0.0240(10) 0.0146(9) -0.0063(8) 0.0010(8) -0.0042(8)
C24 0.0224(10) 0.0254(11) 0.0212(10) -0.0072(9) 0.0002(8) -0.0020(8)
C23 0.0321(12) 0.0211(11) 0.0239(11) -0.0045(9) -0.0013(9) -0.0024(9)
C22 0.0298(11) 0.0287(12) 0.0235(11) -0.0061(9) 0.0023(9) -0.0123(9)
C21 0.0183(10) 0.0311(12) 0.0246(11) -0.0095(9) 0.0017(8) -0.0057(8)
C4 0.0227(10) 0.0250(11) 0.0183(10) -0.0048(8) 0.0013(8) -0.0020(8)

loop_
_atom_type_symbol
_atom_type_description
_atom_type_scat_dispersion_real
_atom_type_scat_dispersion_imag
_atom_type_scat_source
C C 0.0033 0.0016 'International Tables Vol C Tables 4.2.6.8 and 6.1.1.4'
H H 0.0000 0.0000 'International Tables Vol C Tables 4.2.6.8 and 6.1.1.4'
N N 0.0061 0.0033 'International Tables Vol C Tables 4.2.6.8 and 6.1.1.4'
Co Co 0.3494 0.9721 'International Tables Vol C Tables 4.2.6.8 and 6.1.1.4'

loop_
_geom_angle_atom_site_label_1
_geom_angle_atom_site_label_2
_geom_angle_atom_site_label_3
_geom_angle
_geom_angle_site_symmetry_1
_geom_angle_site_symmetry_3
N5 Co1 N5 180.0 2_656 .
N5 Co1 N10 77.17(6) 2_656 2_656
N5 Co1 N10 102.83(6) . 2_656
N5 Co1 N10 102.82(6) 2_656 .
N5 Co1 N10 77.18(6) . .
N10 Co1 N10 180.00(5) 2_656 .
N5 Co1 N1 92.12(6) 2_656 .
N5 Co1 N1 87.88(6) . .
N10 Co1 N1 90.34(6) 2_656 .
N10 Co1 N1 89.66(6) . .
N5 Co1 N1 87.88(6) 2_656 2_656
N5 Co1 N1 92.12(6) . 2_656
N10 Co1 N1 89.66(6) 2_656 2_656
N10 Co1 N1 90.34(6) . 2_656
N1 Co1 N1 180.0 . 2_656
C1 N1 Co1 173.25(17) . .
C11 N10 C15 118.13(17) . .
C11 N10 Co1 125.21(13) . .
C15 N10 Co1 116.63(13) . .
C5 N5 N6 109.07(15) . .
C5 N5 Co1 113.50(13) . .
N6 N5 Co1 137.12(12) . .
C6 N6 N5 106.14(16) . .
C5 N7 C6 105.95(15) . .
C5 N7 N8 124.70(16) . .
C6 N7 N8 129.23(16) . .
N7 N8 H8A 105.6(16) . .
N7 N8 H8B 106.0(16) . .
H8A N8 H8B 110(2) . .
C21 N20 C25 116.64(17) . .
N1 C1 C4 178.7(2) . .
N2 C2 C4 178.7(2) . .
N3 C3 C4 178.6(2) . .
N10 C11 C12 122.70(18) . .
N10 C11 H11 118.7 . .
C12 C11 H11 118.7 . .
C13 C12 C11 118.80(19) . .
C13 C12 H12 120.6 . .
C11 C12 H12 120.6 . .
C12 C13 C14 119.58(19) . .
C12 C13 H13 120.2 . .
C14 C13 H13 120.2 . .
C15 C14 C13 118.31(18) . .
C15 C14 H14 120.8 . .
C13 C14 H14 120.8 . .
N10 C15 C14 122.44(18) . .
N10 C15 C5 111.49(16) . .
C14 C15 C5 126.06(17) . .
N5 C5 N7 108.80(17) . .
N5 C5 C15 120.78(16) . .
N7 C5 C15 130.42(17) . .
N6 C6 N7 110.01(16) . .
N6 C6 C25 124.14(17) . .
N7 C6 C25 125.84(16) . .
N20 C25 C24 123.73(18) . .
N20 C25 C6 116.47(17) . .
C24 C25 C6 119.79(17) . .
C23 C24 C25 118.10(19) . .
C23 C24 H24 120.9 . .
C25 C24 H24 120.9 . .
C22 C23 C24 119.10(19) . .
C22 C23 H23 120.4 . .
C24 C23 H23 120.4 . .
C23 C22 C21 118.86(19) . .
C23 C22 H22 120.6 . .
C21 C22 H22 120.6 . .
N20 C21 C22 123.55(18) . .
N20 C21 H21 118.2 . .
C22 C21 H21 118.2 . .
C1 C4 C2 120.51(18) . .
C1 C4 C3 120.03(19) . .
C2 C4 C3 119.45(18) . .

loop_
_geom_bond_atom_site_label_1
_geom_bond_atom_site_label_2
_geom_bond_distance
_geom_bond_site_symmetry_2
Co1 N5 2.1089(15) 2_656
Co1 N5 2.1089(15) .
Co1 N10 2.1247(16) 2_656
Co1 N10 2.1247(16) .
Co1 N1 2.1328(18) .
Co1 N1 2.1329(18) 2_656
N1 C1 1.152(3) .
N2 C2 1.146(3) .
N3 C3 1.147(3) .
N10 C11 1.336(2) .
N10 C15 1.357(2) .
N5 C5 1.318(2) .
N5 N6 1.377(2) .
N6 C6 1.322(2) .
N7 C5 1.355(2) .
N7 C6 1.369(2) .
N7 N8 1.417(2) .
N8 H8A 0.90(3) .
N8 H8B 0.89(3) .
N20 C21 1.342(3) .
N20 C25 1.345(2) .
C1 C4 1.394(3) .
C2 C4 1.408(3) .
C3 C4 1.409(3) .
C11 C12 1.385(3) .
C11 H11 0.9500 .
C12 C13 1.375(3) .
C12 H12 0.9500 .
C13 C14 1.390(3) .
C13 H13 0.9500 .
C14 C15 1.381(3) .
C14 H14 0.9500 .
C15 C5 1.465(3) .
C6 C25 1.469(3) .
C25 C24 1.388(3) .
C24 C23 1.383(3) .
C24 H24 0.9500 .
C23 C22 1.379(3) .
C23 H23 0.9500 .
C22 C21 1.379(3) .
C22 H22 0.9500 .
C21 H21 0.9500 .

loop_
_geom_hbond_atom_site_label_D
_geom_hbond_atom_site_label_H
_geom_hbond_atom_site_label_A
_geom_hbond_distance_DH
_geom_hbond_distance_HA
_geom_hbond_distance_DA
_geom_hbond_angle_DHA
_geom_hbond_site_symmetry_A
N8 H8A N2 0.90(3) 2.28(2) 3.030(3) 141(2) 2_655
N8 H8B N20 0.89(3) 2.18(3) 2.867(3) 135(2) .

loop_
_geom_torsion_atom_site_label_1
_geom_torsion_atom_site_label_2
_geom_torsion_atom_site_label_3
_geom_torsion_atom_site_label_4
_geom_torsion
C5 N5 N6 C6 1.2(2)
Co1 N5 N6 C6 -171.70(15)
C15 N10 C11 C12 -0.7(3)
Co1 N10 C11 C12 177.59(15)
N10 C11 C12 C13 -1.0(3)
C11 C12 C13 C14 1.5(3)
C12 C13 C14 C15 -0.3(3)
C11 N10 C15 C14 2.1(3)
Co1 N10 C15 C14 -176.40(15)
C11 N10 C15 C5 -177.35(16)
Co1 N10 C15 C5 4.2(2)
C13 C14 C15 N10 -1.6(3)
C13 C14 C15 C5 177.76(18)
N6 N5 C5 N7 -0.3(2)
Co1 N5 C5 N7 174.49(12)
N6 N5 C5 C15 179.87(16)
Co1 N5 C5 C15 -5.4(2)
C6 N7 C5 N5 -0.8(2)
N8 N7 C5 N5 -177.06(17)
C6 N7 C5 C15 179.08(19)
N8 N7 C5 C15 2.8(3)
N10 C15 C5 N5 0.9(3)
C14 C15 C5 N5 -178.54(19)
N10 C15 C5 N7 -178.97(19)
C14 C15 C5 N7 1.6(3)
N5 N6 C6 N7 -1.7(2)
N5 N6 C6 C25 179.08(17)
C5 N7 C6 N6 1.6(2)
N8 N7 C6 N6 177.64(18)
C5 N7 C6 C25 -179.25(18)
N8 N7 C6 C25 -3.2(3)
C21 N20 C25 C24 0.5(3)
C21 N20 C25 C6 -179.96(17)
N6 C6 C25 N20 161.88(18)
N7 C6 C25 N20 -17.2(3)
N6 C6 C25 C24 -18.6(3)
N7 C6 C25 C24 162.34(19)
N20 C25 C24 C23 -1.3(3)
C6 C25 C24 C23 179.18(18)
C25 C24 C23 C22 1.0(3)
C24 C23 C22 C21 -0.1(3)
C25 N20 C21 C22 0.5(3)
C23 C22 C21 N20 -0.8(3)
